data_7713123
loop_
_publ_author_name
'Kong, Lingyu'
'Chou, Yajie'
'ALBALAT, Muriel'
'Jean, Marion'
'Vanthuyne, Nicolas'
'Nava, Paola'
'Humbel, St\'ephane'
'Clavier, Herv\'e'

_publ_section_title
;
 C2-Symmetric Atropisomeric N-Heterocyclic Carbene-Palladium(II)
 Complexes: Synthesis, Chiral Resolution and Application in
 enantioselective \a-Arylation of Amides
;
_journal_name_full 'Dalton Transactions'
_journal_paper_doi 10.1039/D3DT01182H
_journal_year 2023
_chemical_formula_moiety 'C26 H33 Cl N2 Pd'
_chemical_formula_sum 'C26 H33 Cl N2 Pd'
_chemical_formula_weight 515.39
_space_group_crystal_system monoclinic
_space_group_IT_number 14
_space_group_name_Hall '-P 2yn'
_space_group_name_H-M_alt 'P 1 21/n 1'
_atom_sites_solution_hydrogens mixed
_audit_creation_date 2018-01-23
_audit_creation_method
;
Olex2 1.2
(compiled 2017.08.10 svn.r3461 for OlexSys, GUI svn.r5381)
;
_audit_update_record
;
2023-03-20 deposited with the CCDC.	2023-05-08 downloaded from the CCDC.
;
_cell_angle_alpha 90
_cell_angle_beta 96.214(2)
_cell_angle_gamma 90
_cell_formula_units_Z 4
_cell_length_a 9.6459(2)
_cell_length_b 21.2509(3)
_cell_length_c 12.3138(2)
_cell_measurement_reflns_used 31514
_cell_measurement_temperature 293
_cell_measurement_theta_max 27.8180
_cell_measurement_theta_min 3.9120
_cell_volume 2509.30(8)
_computing_cell_refinement 'CrysAlisPro 1.171.39.18b (Rigaku OD, 2015)'
_computing_data_collection 'CrysAlisPro 1.171.39.18b (Rigaku OD, 2015)'
_computing_data_reduction 'CrysAlisPro 1.171.39.18b (Rigaku OD, 2015)'
_computing_molecular_graphics 'Olex2 (Dolomanov et al., 2009)'
_computing_publication_material 'Olex2 (Dolomanov et al., 2009)'
_computing_structure_refinement 'ShelXL (Sheldrick, 2015)'
_computing_structure_solution 'SHELXT 2014/5 (Sheldrick, 2014)'
_diffrn_ambient_temperature 293
_diffrn_detector 'CCD plate'
_diffrn_detector_area_resol_mean 5.3048
_diffrn_detector_type AtlasS2
_diffrn_measured_fraction_theta_full 0.998
_diffrn_measured_fraction_theta_max 0.946
_diffrn_measurement_details
;
List of Runs (angles in degrees, time in seconds):

  # Type    Start    End  Width  t~exp~   \w     \q     \k     \f   Frames
#--------------------------------------------------------------------------
  1  \w    -16.00  83.00   1.00   10.00    --    8.41  38.00-180.00   99
  2  \w    -20.00  49.00   1.00   10.00    --    8.41 -99.00-120.00   69
  3  \w    -20.00  82.00   1.00   10.00    --    8.41  57.00-150.00  102
  4  \w    -16.00  83.00   1.00   10.00    --    8.41  38.00   0.00   99
  5  \w    -24.00  85.00   1.00   10.00    --    8.41  77.00  30.00  109
  6  \w    -41.00  24.00   1.00   10.00    --   -7.78  81.00  70.00   65
  7  \w    -20.00  49.00   1.00   10.00    --    8.41 -99.00 -30.00   69
  8  \w    -64.00  37.00   1.00   10.00    --    8.41 -57.00-180.00  101
  9  \w    -20.00  49.00   1.00   10.00    --    8.41 -99.00-180.00   69
 10  \w    -20.00  49.00   1.00   10.00    --    8.41 -99.00 -90.00   69
 11  \w    -64.00  37.00   1.00   10.00    --    8.41 -57.00 120.00  101
 12  \w    -64.00  37.00   1.00   10.00    --    8.41 -57.00  60.00  101
 13  \w    -20.00  49.00   1.00   10.00    --    8.41 -99.00  30.00   69
 14  \w    -64.00 -39.00   1.00   10.00    --    8.41 -57.00 -90.00   25
;
_diffrn_measurement_device 'four-circle diffractometer'
_diffrn_measurement_device_type 'SuperNova, Dual, Cu at home/near, AtlasS2'
_diffrn_measurement_method '\w scans'
_diffrn_orient_matrix_type 'CrysAlisPro convention (1999,Acta A55,543-557)'
_diffrn_orient_matrix_UB_11 0.0327488000
_diffrn_orient_matrix_UB_12 0.0284022000
_diffrn_orient_matrix_UB_13 -0.0134827000
_diffrn_orient_matrix_UB_21 0.0242266000
_diffrn_orient_matrix_UB_22 0.0046654000
_diffrn_orient_matrix_UB_23 0.0558818000
_diffrn_orient_matrix_UB_31 0.0617558000
_diffrn_orient_matrix_UB_32 -0.0168918000
_diffrn_orient_matrix_UB_33 -0.0072485000
_diffrn_radiation_monochromator mirror
_diffrn_radiation_probe x-ray
_diffrn_radiation_type MoK\a
_diffrn_radiation_wavelength 0.71073
_diffrn_reflns_av_R_equivalents 0.0347
_diffrn_reflns_av_unetI/netI 0.0182
_diffrn_reflns_Laue_measured_fraction_full 0.998
_diffrn_reflns_Laue_measured_fraction_max 0.946
_diffrn_reflns_limit_h_max 12
_diffrn_reflns_limit_h_min -12
_diffrn_reflns_limit_k_max 27
_diffrn_reflns_limit_k_min -28
_diffrn_reflns_limit_l_max 15
_diffrn_reflns_limit_l_min -16
_diffrn_reflns_number 75805
_diffrn_reflns_point_group_measured_fraction_full 0.998
_diffrn_reflns_point_group_measured_fraction_max 0.946
_diffrn_reflns_theta_full 25.242
_diffrn_reflns_theta_max 28.608
_diffrn_reflns_theta_min 3.193
_diffrn_source 'micro-focus sealed X-ray tube'
_diffrn_source_type 'SuperNova (Mo) X-ray Source'
_exptl_absorpt_coefficient_mu 0.860
_exptl_absorpt_correction_T_max 1.00000
_exptl_absorpt_correction_T_min 0.77801
_exptl_absorpt_correction_type multi-scan
_exptl_absorpt_process_details
;
CrysAlisPro 1.171.39.18b (Rigaku Oxford Diffraction, 2015)
Empirical absorption correction using spherical harmonics,
 implemented in SCALE3 ABSPACK scaling algorithm.
;
_exptl_crystal_colour colourless
_exptl_crystal_colour_primary colourless
_exptl_crystal_density_diffrn 1.364
_exptl_crystal_description prism
_exptl_crystal_F_000 1064
_exptl_crystal_size_max 0.16
_exptl_crystal_size_mid 0.14
_exptl_crystal_size_min 0.08
_refine_diff_density_max 0.557
_refine_diff_density_min -0.450
_refine_diff_density_rms 0.058
_refine_ls_extinction_method none
_refine_ls_goodness_of_fit_ref 1.060
_refine_ls_hydrogen_treatment constr
_refine_ls_matrix_type full
_refine_ls_number_parameters 277
_refine_ls_number_reflns 6070
_refine_ls_number_restraints 0
_refine_ls_restrained_S_all 1.060
_refine_ls_R_factor_all 0.0392
_refine_ls_R_factor_gt 0.0290
_refine_ls_shift/su_max 0.002
_refine_ls_shift/su_mean 0.000
_refine_ls_structure_factor_coef Fsqd
_refine_ls_weighting_details 'w=1/[\s^2^(Fo^2^)+(0.0329P)^2^+1.3851P] where P=(Fo^2^+2Fc^2^)/3'
_refine_ls_weighting_scheme calc
_refine_ls_wR_factor_gt 0.0688
_refine_ls_wR_factor_ref 0.0735
_reflns_Friedel_coverage 0.000
_reflns_number_gt 5140
_reflns_number_total 6070
_reflns_threshold_expression 'I > 2\s(I)'
_cod_data_source_file d3dt01182h2.cif
_cod_data_source_block lk2078
_cod_database_code 7713123
_shelx_shelxl_version_number 2016/4
_shelx_space_group_comment
;
The symmetry employed for this shelxl refinement is uniquely defined
by the following loop, which should always be used as a source of
symmetry information in preference to the above space-group names.
They are only intended as comments.
;
_shelx_estimated_absorpt_t_max 0.934
_shelx_estimated_absorpt_t_min 0.875
_reflns_odcompleteness_completeness 99.71
_reflns_odcompleteness_iscentric 1
_reflns_odcompleteness_theta 24.66
_olex2_refinement_description
;
1. Fixed Uiso
 At 1.2 times of:
  All C(H) groups, All C(H,H) groups
 At 1.5 times of:
  All C(H,H,H) groups
2.a Riding coordinates:
 C24(H24A,H24B), C25(H25), C26(H26A,H26B)
2.b Ternary CH refined with riding coordinates:
 C12(H12), C21(H21)
2.c Aromatic/amide H refined with riding coordinates:
 C7(H7), C8(H8), C9(H9), C10(H10), C16(H16), C17(H17), C18(H18), C19(H19)
2.d Idealised Me refined as rotating group:
 C4(H4A,H4B,H4C), C5(H5A,H5B,H5C), C13(H13A,H13B,H13C), C14(H14A,H14B,H14C),
 C22(H22A,H22B,H22C), C23(H23A,H23B,H23C)
;
_olex2_submission_special_instructions 'No special instructions were received'
_oxdiff_exptl_absorpt_empirical_details
;
Empirical correction (ABSPACK) includes:
- Absorption correction using spherical harmonics
- Frame scaling
;
_oxdiff_exptl_absorpt_empirical_full_max 1.340
_oxdiff_exptl_absorpt_empirical_full_min 0.745

loop_
_space_group_symop_operation_xyz
'x, y, z'
'-x+1/2, y+1/2, -z+1/2'
'-x, -y, -z'
'x-1/2, -y-1/2, z-1/2'

loop_
_atom_site_label
_atom_site_type_symbol
_atom_site_fract_x
_atom_site_fract_y
_atom_site_fract_z
_atom_site_U_iso_or_equiv
_atom_site_adp_type
_atom_site_occupancy
_atom_site_site_symmetry_order
_atom_site_calc_flag
_atom_site_refinement_flags_posn
_atom_site_refinement_flags_adp
_atom_site_refinement_flags_occupancy
_atom_site_disorder_assembly
_atom_site_disorder_group
Pd1 Pd 0.52887(2) 0.40098(2) 0.59713(2) 0.03558(6) Uani 1 1 d . . . . .
Cl1 Cl 0.65865(7) 0.37778(3) 0.44919(5) 0.06027(16) Uani 1 1 d . . . . .
N1 N 0.80995(16) 0.37815(8) 0.73653(13) 0.0337(3) Uani 1 1 d . . . . .
N2 N 0.67658(16) 0.29792(7) 0.73190(13) 0.0329(3) Uani 1 1 d . . . . .
C1 C 0.67893(19) 0.35927(9) 0.70227(16) 0.0322(4) Uani 1 1 d . . . . .
C2 C 0.8909(2) 0.32833(10) 0.78295(16) 0.0368(4) Uani 1 1 d . . . . .
C3 C 0.8077(2) 0.27791(9) 0.77949(16) 0.0366(4) Uani 1 1 d . . . . .
C4 C 1.0413(2) 0.33515(12) 0.8256(2) 0.0532(6) Uani 1 1 d . . . . .
H4A H 1.093747 0.347537 0.767255 0.080 Uiso 1 1 calc GR . . . .
H4B H 1.075905 0.295668 0.855196 0.080 Uiso 1 1 calc GR . . . .
H4C H 1.050632 0.366607 0.881910 0.080 Uiso 1 1 calc GR . . . .
C5 C 0.8371(3) 0.21098(11) 0.8109(2) 0.0549(6) Uani 1 1 d . . . . .
H5A H 0.783915 0.199568 0.869462 0.082 Uiso 1 1 calc GR . . . .
H5B H 0.934692 0.206108 0.834350 0.082 Uiso 1 1 calc GR . . . .
H5C H 0.811560 0.184236 0.749151 0.082 Uiso 1 1 calc GR . . . .
C6 C 0.5522(2) 0.26030(9) 0.71576(16) 0.0343(4) Uani 1 1 d . . . . .
C7 C 0.5088(2) 0.24081(11) 0.61006(18) 0.0463(5) Uani 1 1 d . . . . .
H7 H 0.561591 0.250421 0.553408 0.056 Uiso 1 1 calc R . . . .
C8 C 0.3862(3) 0.20696(12) 0.5896(2) 0.0562(6) Uani 1 1 d . . . . .
H8 H 0.356975 0.193093 0.519196 0.067 Uiso 1 1 calc R . . . .
C9 C 0.3082(3) 0.19395(11) 0.6733(2) 0.0549(6) Uani 1 1 d . . . . .
H9 H 0.225090 0.171756 0.659360 0.066 Uiso 1 1 calc R . . . .
C10 C 0.3519(2) 0.21344(10) 0.7776(2) 0.0471(5) Uani 1 1 d . . . . .
H10 H 0.297197 0.204154 0.833268 0.057 Uiso 1 1 calc R . . . .
C11 C 0.4760(2) 0.24683(9) 0.80275(17) 0.0363(4) Uani 1 1 d . . . . .
C12 C 0.5219(2) 0.26654(11) 0.91964(18) 0.0445(5) Uani 1 1 d . . . . .
H12 H 0.616368 0.283758 0.921791 0.053 Uiso 1 1 calc R . . . .
C13 C 0.5276(3) 0.21068(14) 0.9974(2) 0.0704(8) Uani 1 1 d . . . . .
H13A H 0.434678 0.196104 1.003901 0.106 Uiso 1 1 calc GR . . . .
H13B H 0.570884 0.223323 1.067898 0.106 Uiso 1 1 calc GR . . . .
H13C H 0.580913 0.177398 0.969425 0.106 Uiso 1 1 calc GR . . . .
C14 C 0.4286(4) 0.31785(17) 0.9578(3) 0.0927(11) Uani 1 1 d . . . . .
H14A H 0.431890 0.354091 0.911643 0.139 Uiso 1 1 calc GR . . . .
H14B H 0.460551 0.329174 1.031805 0.139 Uiso 1 1 calc GR . . . .
H14C H 0.334451 0.302695 0.954204 0.139 Uiso 1 1 calc GR . . . .
C15 C 0.8619(2) 0.44132(9) 0.72694(17) 0.0359(4) Uani 1 1 d . . . . .
C16 C 0.9551(2) 0.45197(11) 0.65092(19) 0.0464(5) Uani 1 1 d . . . . .
H16 H 0.976556 0.419689 0.604562 0.056 Uiso 1 1 calc R . . . .
C17 C 1.0164(3) 0.51046(13) 0.6437(2) 0.0588(7) Uani 1 1 d . . . . .
H17 H 1.080143 0.517596 0.593568 0.071 Uiso 1 1 calc R . . . .
C18 C 0.9819(3) 0.55746(13) 0.7110(3) 0.0668(8) Uani 1 1 d . . . . .
H18 H 1.023009 0.596865 0.707112 0.080 Uiso 1 1 calc R . . . .
C19 C 0.8876(3) 0.54728(12) 0.7843(2) 0.0654(7) Uani 1 1 d . . . . .
H19 H 0.865164 0.580343 0.828648 0.078 Uiso 1 1 calc R . . . .
C20 C 0.8237(2) 0.48887(11) 0.7949(2) 0.0486(5) Uani 1 1 d . . . . .
C21 C 0.7210(3) 0.47915(14) 0.8785(2) 0.0676(7) Uani 1 1 d . . . . .
H21 H 0.673654 0.438963 0.861559 0.081 Uiso 1 1 calc R . . . .
C22 C 0.6099(4) 0.5301(2) 0.8697(4) 0.1188(16) Uani 1 1 d . . . . .
H22A H 0.650675 0.569236 0.895831 0.178 Uiso 1 1 calc GR . . . .
H22B H 0.536788 0.518620 0.912856 0.178 Uiso 1 1 calc GR . . . .
H22C H 0.572102 0.534757 0.794706 0.178 Uiso 1 1 calc GR . . . .
C23 C 0.7948(5) 0.4741(3) 0.9935(3) 0.1240(17) Uani 1 1 d . . . . .
H23A H 0.866654 0.442783 0.995145 0.186 Uiso 1 1 calc GR . . . .
H23B H 0.728795 0.462416 1.042909 0.186 Uiso 1 1 calc GR . . . .
H23C H 0.835598 0.514018 1.015088 0.186 Uiso 1 1 calc GR . . . .
C24 C 0.3403(3) 0.43667(13) 0.5014(2) 0.0619(7) Uani 1 1 d . . . . .
H24A H 0.346576 0.393888 0.486792 0.074 Uiso 1 1 d R . . . .
H24B H 0.328336 0.465368 0.444152 0.074 Uiso 1 1 d R . . . .
C25 C 0.3488(3) 0.45747(15) 0.6076(3) 0.0700(8) Uani 1 1 d . . . . .
H25 H 0.342427 0.500390 0.620845 0.084 Uiso 1 1 d R . . . .
C26 C 0.3667(3) 0.41647(16) 0.6954(3) 0.0730(9) Uani 1 1 d . . . . .
H26A H 0.373274 0.373417 0.683383 0.088 Uiso 1 1 d R . . . .
H26B H 0.372064 0.431987 0.766303 0.088 Uiso 1 1 d R . . . .

loop_
_atom_site_aniso_label
_atom_site_aniso_U_11
_atom_site_aniso_U_22
_atom_site_aniso_U_33
_atom_site_aniso_U_23
_atom_site_aniso_U_13
_atom_site_aniso_U_12
Pd1 0.02870(9) 0.03023(9) 0.04741(10) 0.00556(6) 0.00229(6) 0.00365(5)
Cl1 0.0637(4) 0.0638(4) 0.0551(3) -0.0028(3) 0.0149(3) 0.0169(3)
N1 0.0290(8) 0.0315(8) 0.0407(9) 0.0036(7) 0.0048(7) 0.0012(6)
N2 0.0318(8) 0.0288(8) 0.0377(8) 0.0052(6) 0.0022(6) 0.0012(6)
C1 0.0303(9) 0.0292(9) 0.0378(10) 0.0025(7) 0.0067(8) 0.0019(7)
C2 0.0327(10) 0.0396(11) 0.0382(10) 0.0053(8) 0.0036(8) 0.0046(8)
C3 0.0330(10) 0.0360(10) 0.0402(11) 0.0057(8) 0.0013(8) 0.0064(8)
C4 0.0336(11) 0.0623(15) 0.0619(15) 0.0100(12) -0.0030(10) 0.0025(10)
C5 0.0522(14) 0.0391(12) 0.0715(16) 0.0124(11) -0.0020(12) 0.0097(10)
C6 0.0336(10) 0.0279(9) 0.0403(10) 0.0036(8) -0.0012(8) 0.0010(7)
C7 0.0513(13) 0.0440(12) 0.0423(12) 0.0040(9) -0.0003(10) -0.0019(10)
C8 0.0600(15) 0.0548(14) 0.0490(13) -0.0007(11) -0.0158(11) -0.0069(12)
C9 0.0441(13) 0.0488(13) 0.0681(16) 0.0057(12) -0.0114(11) -0.0124(10)
C10 0.0395(11) 0.0418(12) 0.0598(14) 0.0122(10) 0.0038(10) -0.0048(9)
C11 0.0356(10) 0.0292(9) 0.0436(11) 0.0050(8) 0.0014(8) 0.0000(8)
C12 0.0453(12) 0.0473(12) 0.0411(11) 0.0030(9) 0.0059(9) -0.0048(10)
C13 0.084(2) 0.0699(18) 0.0539(15) 0.0195(13) -0.0081(14) -0.0127(15)
C14 0.119(3) 0.092(2) 0.0651(19) -0.0184(17) 0.0024(19) 0.040(2)
C15 0.0317(10) 0.0331(10) 0.0421(11) 0.0025(8) 0.0008(8) -0.0030(8)
C16 0.0401(12) 0.0481(12) 0.0518(13) 0.0060(10) 0.0089(10) -0.0021(9)
C17 0.0479(14) 0.0638(16) 0.0648(16) 0.0211(13) 0.0065(11) -0.0146(12)
C18 0.0709(18) 0.0458(14) 0.0799(19) 0.0133(13) -0.0085(15) -0.0252(13)
C19 0.0815(19) 0.0401(13) 0.0734(18) -0.0104(12) 0.0027(15) -0.0103(13)
C20 0.0513(13) 0.0403(12) 0.0544(13) -0.0032(10) 0.0065(10) -0.0021(10)
C21 0.0791(19) 0.0607(16) 0.0680(17) -0.0162(13) 0.0306(15) -0.0018(14)
C22 0.105(3) 0.118(3) 0.144(4) 0.002(3) 0.061(3) 0.036(3)
C23 0.122(4) 0.185(5) 0.069(2) 0.019(3) 0.031(2) 0.009(3)
C24 0.0460(14) 0.0605(16) 0.0751(18) 0.0065(14) -0.0114(12) 0.0172(12)
C25 0.0436(14) 0.0694(18) 0.099(2) 0.0117(16) 0.0144(14) 0.0248(13)
C26 0.0471(15) 0.088(2) 0.089(2) 0.0188(17) 0.0311(15) 0.0244(14)

loop_
_atom_type_symbol
_atom_type_description
_atom_type_scat_dispersion_real
_atom_type_scat_dispersion_imag
_atom_type_scat_source
C C 0.0033 0.0016 'International Tables Vol C Tables 4.2.6.8 and 6.1.1.4'
H H 0.0000 0.0000 'International Tables Vol C Tables 4.2.6.8 and 6.1.1.4'
Cl Cl 0.1484 0.1585 'International Tables Vol C Tables 4.2.6.8 and 6.1.1.4'
N N 0.0061 0.0033 'International Tables Vol C Tables 4.2.6.8 and 6.1.1.4'
Pd Pd -0.9988 1.0072 'International Tables Vol C Tables 4.2.6.8 and 6.1.1.4'

loop_
_geom_angle_atom_site_label_1
_geom_angle_atom_site_label_2
_geom_angle_atom_site_label_3
_geom_angle
_geom_angle_site_symmetry_1
_geom_angle_site_symmetry_3
_geom_angle_publ_flag
Cl1 Pd1 H24A 87.9 . . ?
Cl1 Pd1 H26A 146.0 . . ?
C1 Pd1 Cl1 89.99(6) . . ?
C1 Pd1 C24 169.39(10) . . ?
C1 Pd1 H24A 149.8 . . ?
C1 Pd1 C25 137.38(11) . . ?
C1 Pd1 C26 102.94(10) . . ?
C1 Pd1 H26A 93.3 . . ?
C24 Pd1 Cl1 97.76(8) . . ?
C24 Pd1 H24A 24.9 . . ?
C24 Pd1 H26A 76.3 . . ?
H24A Pd1 H26A 72.7 . . ?
C25 Pd1 Cl1 131.78(9) . . ?
C25 Pd1 C24 37.06(11) . . ?
C25 Pd1 H24A 56.6 . . ?
C25 Pd1 H26A 58.2 . . ?
C26 Pd1 Cl1 164.00(10) . . ?
C26 Pd1 C24 68.28(12) . . ?
C26 Pd1 H24A 76.2 . . ?
C26 Pd1 C25 38.21(11) . . ?
C26 Pd1 H26A 26.0 . . ?
C1 N1 C2 111.41(16) . . ?
C1 N1 C15 124.99(16) . . ?
C2 N1 C15 123.61(16) . . ?
C1 N2 C3 111.36(16) . . ?
C1 N2 C6 122.40(16) . . ?
C3 N2 C6 126.24(16) . . ?
N1 C1 Pd1 130.26(13) . . ?
N1 C1 N2 104.14(15) . . ?
N2 C1 Pd1 123.95(14) . . ?
N1 C2 C4 123.18(19) . . ?
C3 C2 N1 106.64(17) . . ?
C3 C2 C4 130.18(19) . . ?
N2 C3 C5 122.35(18) . . ?
C2 C3 N2 106.37(17) . . ?
C2 C3 C5 131.19(19) . . ?
C2 C4 H4A 109.5 . . ?
C2 C4 H4B 109.5 . . ?
C2 C4 H4C 109.5 . . ?
H4A C4 H4B 109.5 . . ?
H4A C4 H4C 109.5 . . ?
H4B C4 H4C 109.5 . . ?
C3 C5 H5A 109.5 . . ?
C3 C5 H5B 109.5 . . ?
C3 C5 H5C 109.5 . . ?
H5A C5 H5B 109.5 . . ?
H5A C5 H5C 109.5 . . ?
H5B C5 H5C 109.5 . . ?
C7 C6 N2 117.29(18) . . ?
C7 C6 C11 121.98(19) . . ?
C11 C6 N2 120.66(17) . . ?
C6 C7 H7 120.3 . . ?
C8 C7 C6 119.4(2) . . ?
C8 C7 H7 120.3 . . ?
C7 C8 H8 120.1 . . ?
C9 C8 C7 119.8(2) . . ?
C9 C8 H8 120.1 . . ?
C8 C9 H9 119.8 . . ?
C8 C9 C10 120.4(2) . . ?
C10 C9 H9 119.8 . . ?
C9 C10 H10 119.0 . . ?
C9 C10 C11 122.0(2) . . ?
C11 C10 H10 119.0 . . ?
C6 C11 C10 116.4(2) . . ?
C6 C11 C12 123.25(18) . . ?
C10 C11 C12 120.34(19) . . ?
C11 C12 H12 107.7 . . ?
C11 C12 C13 111.6(2) . . ?
C11 C12 C14 111.7(2) . . ?
C13 C12 H12 107.7 . . ?
C14 C12 H12 107.7 . . ?
C14 C12 C13 110.3(2) . . ?
C12 C13 H13A 109.5 . . ?
C12 C13 H13B 109.5 . . ?
C12 C13 H13C 109.5 . . ?
H13A C13 H13B 109.5 . . ?
H13A C13 H13C 109.5 . . ?
H13B C13 H13C 109.5 . . ?
C12 C14 H14A 109.5 . . ?
C12 C14 H14B 109.5 . . ?
C12 C14 H14C 109.5 . . ?
H14A C14 H14B 109.5 . . ?
H14A C14 H14C 109.5 . . ?
H14B C14 H14C 109.5 . . ?
C16 C15 N1 117.67(19) . . ?
C16 C15 C20 121.5(2) . . ?
C20 C15 N1 120.75(18) . . ?
C15 C16 H16 119.9 . . ?
C17 C16 C15 120.2(2) . . ?
C17 C16 H16 119.9 . . ?
C16 C17 H17 120.5 . . ?
C18 C17 C16 119.1(2) . . ?
C18 C17 H17 120.5 . . ?
C17 C18 H18 119.7 . . ?
C17 C18 C19 120.6(2) . . ?
C19 C18 H18 119.7 . . ?
C18 C19 H19 118.9 . . ?
C18 C19 C20 122.3(3) . . ?
C20 C19 H19 118.9 . . ?
C15 C20 C19 116.2(2) . . ?
C15 C20 C21 123.0(2) . . ?
C19 C20 C21 120.7(2) . . ?
C20 C21 H21 107.3 . . ?
C20 C21 C22 111.2(3) . . ?
C22 C21 H21 107.3 . . ?
C23 C21 C20 111.5(3) . . ?
C23 C21 H21 107.3 . . ?
C23 C21 C22 111.9(3) . . ?
C21 C22 H22A 109.5 . . ?
C21 C22 H22B 109.5 . . ?
C21 C22 H22C 109.5 . . ?
H22A C22 H22B 109.5 . . ?
H22A C22 H22C 109.5 . . ?
H22B C22 H22C 109.5 . . ?
C21 C23 H23A 109.5 . . ?
C21 C23 H23B 109.5 . . ?
C21 C23 H23C 109.5 . . ?
H23A C23 H23B 109.5 . . ?
H23A C23 H23C 109.5 . . ?
H23B C23 H23C 109.5 . . ?
Pd1 C24 H24A 72.5 . . ?
Pd1 C24 H24B 131.5 . . ?
H24A C24 H24B 120.0 . . ?
C25 C24 Pd1 68.85(14) . . ?
C25 C24 H24A 120.0 . . ?
C25 C24 H24B 120.0 . . ?
Pd1 C25 H25 129.4 . . ?
C24 C25 Pd1 74.09(15) . . ?
C24 C25 H25 119.0 . . ?
C24 C25 C26 122.0(3) . . ?
C26 C25 Pd1 70.04(15) . . ?
C26 C25 H25 119.0 . . ?
Pd1 C26 H26A 71.8 . . ?
Pd1 C26 H26B 128.8 . . ?
C25 C26 Pd1 71.75(16) . . ?
C25 C26 H26A 120.0 . . ?
C25 C26 H26B 120.0 . . ?
H26A C26 H26B 120.0 . . ?

loop_
_geom_bond_atom_site_label_1
_geom_bond_atom_site_label_2
_geom_bond_distance
_geom_bond_site_symmetry_2
_geom_bond_publ_flag
Pd1 Cl1 2.3712(6) . ?
Pd1 C1 2.0376(19) . ?
Pd1 C24 2.193(2) . ?
Pd1 H24A 2.1079 . ?
Pd1 C25 2.126(2) . ?
Pd1 C26 2.105(3) . ?
Pd1 H26A 2.0172 . ?
N1 C1 1.349(2) . ?
N1 C2 1.400(2) . ?
N1 C15 1.442(2) . ?
N2 C1 1.355(2) . ?
N2 C3 1.401(2) . ?
N2 C6 1.438(2) . ?
C2 C3 1.337(3) . ?
C2 C4 1.495(3) . ?
C3 C5 1.493(3) . ?
C4 H4A 0.9600 . ?
C4 H4B 0.9600 . ?
C4 H4C 0.9600 . ?
C5 H5A 0.9600 . ?
C5 H5B 0.9600 . ?
C5 H5C 0.9600 . ?
C6 C7 1.387(3) . ?
C6 C11 1.393(3) . ?
C7 H7 0.9300 . ?
C7 C8 1.383(3) . ?
C8 H8 0.9300 . ?
C8 C9 1.369(4) . ?
C9 H9 0.9300 . ?
C9 C10 1.372(4) . ?
C10 H10 0.9300 . ?
C10 C11 1.397(3) . ?
C11 C12 1.518(3) . ?
C12 H12 0.9800 . ?
C12 C13 1.522(3) . ?
C12 C14 1.520(4) . ?
C13 H13A 0.9600 . ?
C13 H13B 0.9600 . ?
C13 H13C 0.9600 . ?
C14 H14A 0.9600 . ?
C14 H14B 0.9600 . ?
C14 H14C 0.9600 . ?
C15 C16 1.384(3) . ?
C15 C20 1.387(3) . ?
C16 H16 0.9300 . ?
C16 C17 1.383(3) . ?
C17 H17 0.9300 . ?
C17 C18 1.362(4) . ?
C18 H18 0.9300 . ?
C18 C19 1.365(4) . ?
C19 H19 0.9300 . ?
C19 C20 1.398(3) . ?
C20 C21 1.519(4) . ?
C21 H21 0.9800 . ?
C21 C22 1.519(5) . ?
C21 C23 1.518(5) . ?
C22 H22A 0.9600 . ?
C22 H22B 0.9600 . ?
C22 H22C 0.9600 . ?
C23 H23A 0.9600 . ?
C23 H23B 0.9600 . ?
C23 H23C 0.9600 . ?
C24 H24A 0.9300 . ?
C24 H24B 0.9299 . ?
C24 C25 1.374(4) . ?
C25 H25 0.9299 . ?
C25 C26 1.385(4) . ?
C26 H26A 0.9299 . ?
C26 H26B 0.9299 . ?

loop_
_geom_torsion_atom_site_label_1
_geom_torsion_atom_site_label_2
_geom_torsion_atom_site_label_3
_geom_torsion_atom_site_label_4
_geom_torsion
_geom_torsion_site_symmetry_1
_geom_torsion_site_symmetry_2
_geom_torsion_site_symmetry_3
_geom_torsion_site_symmetry_4
_geom_torsion_publ_flag
Pd1 C24 C25 C26 -53.4(2) . . . . ?
N1 C2 C3 N2 -0.6(2) . . . . ?
N1 C2 C3 C5 176.1(2) . . . . ?
N1 C15 C16 C17 -175.2(2) . . . . ?
N1 C15 C20 C19 175.6(2) . . . . ?
N1 C15 C20 C21 -3.2(3) . . . . ?
N2 C6 C7 C8 -177.1(2) . . . . ?
N2 C6 C11 C10 175.96(17) . . . . ?
N2 C6 C11 C12 -4.1(3) . . . . ?
C1 N1 C2 C3 -1.3(2) . . . . ?
C1 N1 C2 C4 178.6(2) . . . . ?
C1 N1 C15 C16 -108.1(2) . . . . ?
C1 N1 C15 C20 74.4(3) . . . . ?
C1 N2 C3 C2 2.3(2) . . . . ?
C1 N2 C3 C5 -174.7(2) . . . . ?
C1 N2 C6 C7 74.6(2) . . . . ?
C1 N2 C6 C11 -102.5(2) . . . . ?
C2 N1 C1 Pd1 -162.85(15) . . . . ?
C2 N1 C1 N2 2.6(2) . . . . ?
C2 N1 C15 C16 71.7(3) . . . . ?
C2 N1 C15 C20 -105.8(2) . . . . ?
C3 N2 C1 Pd1 163.67(13) . . . . ?
C3 N2 C1 N1 -3.0(2) . . . . ?
C3 N2 C6 C7 -106.0(2) . . . . ?
C3 N2 C6 C11 76.8(3) . . . . ?
C4 C2 C3 N2 179.6(2) . . . . ?
C4 C2 C3 C5 -3.8(4) . . . . ?
C6 N2 C1 Pd1 -16.9(3) . . . . ?
C6 N2 C1 N1 176.46(17) . . . . ?
C6 N2 C3 C2 -177.13(18) . . . . ?
C6 N2 C3 C5 5.9(3) . . . . ?
C6 C7 C8 C9 1.0(4) . . . . ?
C6 C11 C12 C13 -125.9(2) . . . . ?
C6 C11 C12 C14 110.1(3) . . . . ?
C7 C6 C11 C10 -1.0(3) . . . . ?
C7 C6 C11 C12 178.9(2) . . . . ?
C7 C8 C9 C10 -1.0(4) . . . . ?
C8 C9 C10 C11 -0.1(4) . . . . ?
C9 C10 C11 C6 1.1(3) . . . . ?
C9 C10 C11 C12 -178.9(2) . . . . ?
C10 C11 C12 C13 54.1(3) . . . . ?
C10 C11 C12 C14 -69.9(3) . . . . ?
C11 C6 C7 C8 0.0(3) . . . . ?
C15 N1 C1 Pd1 17.0(3) . . . . ?
C15 N1 C1 N2 -177.58(17) . . . . ?
C15 N1 C2 C3 178.88(18) . . . . ?
C15 N1 C2 C4 -1.2(3) . . . . ?
C15 C16 C17 C18 -1.1(4) . . . . ?
C15 C20 C21 C22 -130.8(3) . . . . ?
C15 C20 C21 C23 103.6(3) . . . . ?
C16 C15 C20 C19 -1.8(3) . . . . ?
C16 C15 C20 C21 179.4(2) . . . . ?
C16 C17 C18 C19 -0.4(4) . . . . ?
C17 C18 C19 C20 0.8(5) . . . . ?
C18 C19 C20 C15 0.3(4) . . . . ?
C18 C19 C20 C21 179.1(3) . . . . ?
C19 C20 C21 C22 50.5(4) . . . . ?
C19 C20 C21 C23 -75.1(4) . . . . ?
C20 C15 C16 C17 2.2(3) . . . . ?
C24 C25 C26 Pd1 55.2(2) . . . . ?
